data_2242808
loop_
_publ_author_name
'Vishnupriya, R.'
'Venkateshan, M.'
'Suresh, J.'
'Sumesh, R. V.'
'Kumar, R. Ranjith'
'Lakshman, P. L. Nilantha'

_publ_section_title
;
 Crystal structure of
 7'-(4-chlorophenyl)-2''-(4-methoxyphenyl)-7',7a',7'',8''-tetrahydro-1'<i>H</i>,3'<i>H</i>,5''<i>H</i>-dispiro[indoline-3,5'-pyrrolo[1,2-<i>c</i>]thiazole-6',6''-quinoline]-2,5''-dione
 and an unknown solvent
;
_journal_coeditor_code SU5469
_journal_issue 2
_journal_name_full 'Acta Crystallographica Section E'
_journal_page_first 189
_journal_page_last 193
_journal_paper_doi 10.1107/S2056989019000112
_journal_volume 75
_journal_year 2019
_chemical_formula_moiety 'C34 H28 Cl N3 O3 S'
_chemical_formula_sum 'C34 H28 Cl N3 O3 S'
_chemical_formula_weight 594.10
_chemical_name_systematic
7'-(4-Chlorophenyl)-2''-(4-methoxyphenyl)-7',7a',7'',8''-tetrahydro-1'<i>H</i>,3'<i>H</i>,5''<i>H</i>-dispiro[indoline-3,5'-pyrrolo[1,2-<i>c</i>]thiazole-6',6''-quinoline]-2,5''-dione
_space_group_crystal_system triclinic
_space_group_IT_number 2
_space_group_name_Hall '-P 1'
_space_group_name_H-M_alt 'P -1'
_symmetry_space_group_name_Hall '-P 1'
_symmetry_space_group_name_H-M 'P -1'
_atom_sites_solution_hydrogens difmap
_atom_sites_solution_primary direct
_atom_sites_solution_secondary difmap
_audit_creation_method SHELXL-2014/6
_cell_angle_alpha 68.396(3)
_cell_angle_beta 78.555(3)
_cell_angle_gamma 87.302(3)
_cell_formula_units_Z 4
_cell_length_a 11.8222(7)
_cell_length_b 14.7535(9)
_cell_length_c 19.5055(12)
_cell_measurement_reflns_used 12885
_cell_measurement_temperature 293(2)
_cell_measurement_theta_max 26.6
_cell_measurement_theta_min 2.2
_cell_volume 3099.0(3)
_computing_cell_refinement
;
SAINT (Bruker, 2009)
;
_computing_data_collection
;
APEX2 (Bruker, 2009)
;
_computing_data_reduction
;
SAINT (Bruker, 2009)
;
_computing_molecular_graphics
;
Ortep-3 for Windows (Farrugia, 2012) and Mercury (Macrae <i>et al.</i>,
2008)
;
_computing_publication_material
;
<i>SHELXL2014/6</i> (Sheldrick, 2015), PLATON (Spek, 2009) and
publCIF
(Westrip, 2010)
;
_computing_structure_refinement
;
<i>SHELXL2014/6</i> (Sheldrick, 2015)
;
_computing_structure_solution
;
SHELXS2013 (Sheldrick, 2008)
;
_diffrn_ambient_temperature 293(2)
_diffrn_detector_area_resol_mean 0
_diffrn_measured_fraction_theta_full 0.998
_diffrn_measured_fraction_theta_max 0.992
_diffrn_measurement_device_type 'Bruker Kappa APEXII'
_diffrn_measurement_method '\w and \f'
_diffrn_radiation_type MoK\a
_diffrn_radiation_wavelength 0.71073
_diffrn_reflns_av_R_equivalents 0.0722
_diffrn_reflns_av_unetI/netI 0.0604
_diffrn_reflns_limit_h_max 14
_diffrn_reflns_limit_h_min -14
_diffrn_reflns_limit_k_max 18
_diffrn_reflns_limit_k_min -18
_diffrn_reflns_limit_l_max 24
_diffrn_reflns_limit_l_min -24
_diffrn_reflns_number 78936
_diffrn_reflns_theta_full 25.242
_diffrn_reflns_theta_max 26.598
_diffrn_reflns_theta_min 2.174
_diffrn_source 'fine-focus sealed tube'
_diffrn_standards_decay_% 0
_diffrn_standards_interval_count 0
_diffrn_standards_interval_time 0
_diffrn_standards_number 0
_exptl_absorpt_coefficient_mu 0.229
_exptl_absorpt_correction_T_max 0.974
_exptl_absorpt_correction_T_min 0.967
_exptl_absorpt_correction_type multi-scan
_exptl_absorpt_process_details
;
(SADABS; Bruker, 2009)
;
_exptl_crystal_colour colourless
_exptl_crystal_density_diffrn 1.273
_exptl_crystal_density_method 'not measured'
_exptl_crystal_description block
_exptl_crystal_F_000 1240
_exptl_crystal_size_max 0.21
_exptl_crystal_size_mid 0.2
_exptl_crystal_size_min 0.18
_refine_diff_density_max 0.399
_refine_diff_density_min -0.324
_refine_ls_extinction_method none
_refine_ls_goodness_of_fit_ref 1.011
_refine_ls_hydrogen_treatment mixed
_refine_ls_matrix_type full
_refine_ls_number_parameters 765
_refine_ls_number_reflns 12885
_refine_ls_number_restraints 0
_refine_ls_restrained_S_all 1.011
_refine_ls_R_factor_all 0.1128
_refine_ls_R_factor_gt 0.0579
_refine_ls_shift/su_max 0.001
_refine_ls_shift/su_mean 0.000
_refine_ls_structure_factor_coef Fsqd
_refine_ls_weighting_details 'w=1/[\s^2^(Fo^2^)+(0.0670P)^2^+2.7018P] where P=(Fo^2^+2Fc^2^)/3'
_refine_ls_weighting_scheme calc
_refine_ls_wR_factor_gt 0.1405
_refine_ls_wR_factor_ref 0.1711
_reflns_number_gt 7510
_reflns_number_total 12885
_reflns_threshold_expression 'I > 2\s(I)'
_cod_data_source_file su5469sup1.cif
_cod_data_source_block I
_cod_database_code 2242808
_shelx_space_group_comment
;
The symmetry employed for this shelxl refinement is uniquely defined
by the following loop, which should always be used as a source of
symmetry information in preference to the above space-group names.
They are only intended as comments.
;
_shelxl_version_number 2014/6

loop_
_space_group_symop_operation_xyz
'x, y, z'
'-x, -y, -z'

loop_
_atom_site_type_symbol
_atom_site_label
_atom_site_fract_x
_atom_site_fract_y
_atom_site_fract_z
_atom_site_U_iso_or_equiv
_atom_site_adp_type
_atom_site_calc_flag
_atom_site_occupancy
C C1B 0.5260(2) -0.0249(2) 0.35951(16) 0.0323(7) Uani d 1
H H1B 0.5318 0.0323 0.3729 0.039 Uiso calc 1
C C1A 0.3327(2) 0.3432(2) 0.36470(16) 0.0308(6) Uani d 1
H H1A 0.3600 0.3148 0.3264 0.037 Uiso calc 1
C C2B 0.4873(3) 0.0134(2) 0.28085(16) 0.0321(7) Uani d 1
C C2A 0.2713(2) 0.44096(19) 0.32533(15) 0.0284(6) Uani d 1
C C3B 0.3566(2) -0.0264(2) 0.30098(16) 0.0312(6) Uani d 1
C C3A 0.1371(2) 0.4122(2) 0.35761(16) 0.0320(7) Uani d 1
C C4B 0.4242(2) -0.0873(2) 0.41544(16) 0.0341(7) Uani d 1
H H4B 0.4308 -0.1549 0.4179 0.041 Uiso calc 1
C C4A 0.2363(2) 0.2758(2) 0.42160(16) 0.0326(7) Uani d 1
H H4A 0.2214 0.2894 0.4681 0.039 Uiso calc 1
C C5B 0.3932(3) -0.0848(3) 0.49356(17) 0.0428(8) Uani d 1
H H5A 0.4114 -0.0211 0.4932 0.051 Uiso calc 1
H H5B 0.4345 -0.1337 0.5275 0.051 Uiso calc 1
C C5A 0.2420(3) 0.1669(2) 0.43995(19) 0.0426(8) Uani d 1
H H5A1 0.2781 0.1356 0.4831 0.051 Uiso calc 1
H H5A2 0.2854 0.1527 0.3975 0.051 Uiso calc 1
C C6B 0.2225(3) -0.0925(2) 0.42665(17) 0.0426(8) Uani d 1
H H6A 0.2145 -0.1544 0.4210 0.051 Uiso calc 1
H H6B 0.1558 -0.0538 0.4139 0.051 Uiso calc 1
C C6A 0.0382(3) 0.2480(2) 0.4275(2) 0.0464(8) Uani d 1
H H6A1 -0.0193 0.2527 0.3972 0.056 Uiso calc 1
H H6A2 0.0046 0.2678 0.4692 0.056 Uiso calc 1
C C11B 0.6425(3) -0.0712(2) 0.36006(16) 0.0345(7) Uani d 1
C C11A 0.4363(2) 0.3534(2) 0.39620(16) 0.0314(6) Uani d 1
C C12B 0.6578(3) -0.1687(2) 0.37073(19) 0.0439(8) Uani d 1
H H12B 0.5939 -0.2084 0.3787 0.053 Uiso calc 1
C C12A 0.4272(3) 0.3740(2) 0.46068(18) 0.0421(8) Uani d 1
H H12A 0.3546 0.3823 0.4862 0.050 Uiso calc 1
C C13B 0.7665(3) -0.2084(2) 0.36978(19) 0.0474(8) Uani d 1
H H13B 0.7751 -0.2743 0.3776 0.057 Uiso calc 1
C C13A 0.5241(3) 0.3824(2) 0.48810(18) 0.0443(8) Uani d 1
H H13A 0.5167 0.3964 0.5315 0.053 Uiso calc 1
C C14B 0.8603(3) -0.1508(3) 0.35735(18) 0.0471(8) Uani d 1
C C14A 0.6301(3) 0.3699(2) 0.45095(19) 0.0422(8) Uani d 1
C C15B 0.8488(3) -0.0547(3) 0.3474(2) 0.0525(9) Uani d 1
H H15B 0.9134 -0.0158 0.3396 0.063 Uiso calc 1
C C15A 0.6430(3) 0.3497(2) 0.3871(2) 0.0461(8) Uani d 1
H H15A 0.7162 0.3422 0.3618 0.055 Uiso calc 1
C C16B 0.7397(3) -0.0152(2) 0.34917(18) 0.0450(8) Uani d 1
H H16B 0.7318 0.0502 0.3429 0.054 Uiso calc 1
C C16A 0.5461(3) 0.3405(2) 0.36039(18) 0.0387(7) Uani d 1
H H16A 0.5546 0.3252 0.3175 0.046 Uiso calc 1
C C21B 0.4888(3) 0.1254(2) 0.25042(17) 0.0359(7) Uani d 1
C C21A 0.2926(3) 0.4648(2) 0.24032(16) 0.0345(7) Uani d 1
C C22B 0.4879(3) 0.1759(2) 0.16965(16) 0.0354(7) Uani d 1
C C22A 0.2763(3) 0.5667(2) 0.18981(16) 0.0345(7) Uani d 1
C C23B 0.4699(3) 0.2756(2) 0.14136(18) 0.0465(8) Uani d 1
H H23B 0.4663 0.3118 0.1719 0.056 Uiso calc 1
C C23A 0.2758(3) 0.5862(2) 0.11482(18) 0.0459(8) Uani d 1
H H23A 0.2877 0.5364 0.0959 0.055 Uiso calc 1
C C24B 0.4577(3) 0.3198(2) 0.06846(18) 0.0491(9) Uani d 1
H H24B 0.4470 0.3867 0.0489 0.059 Uiso calc 1
C C24A 0.2579(3) 0.6787(3) 0.06877(19) 0.0488(9) Uani d 1
H H24A 0.2563 0.6924 0.0185 0.059 Uiso calc 1
C C25B 0.4613(3) 0.2653(2) 0.02361(17) 0.0407(8) Uani d 1
C C25A 0.2422(3) 0.7517(2) 0.09796(18) 0.0409(8) Uani d 1
C C26B 0.4963(3) 0.1263(2) 0.12049(16) 0.0338(7) Uani d 1
C C26A 0.2602(2) 0.6436(2) 0.21523(16) 0.0340(7) Uani d 1
C C27B 0.5222(3) 0.0205(2) 0.14588(17) 0.0393(7) Uani d 1
H H27A 0.5808 0.0091 0.1076 0.047 Uiso calc 1
H H27B 0.4530 -0.0165 0.1515 0.047 Uiso calc 1
C C27A 0.2574(3) 0.6260(2) 0.29575(16) 0.0361(7) Uani d 1
H H27C 0.1779 0.6257 0.3209 0.043 Uiso calc 1
H H27D 0.2984 0.6794 0.2989 0.043 Uiso calc 1
C C28B 0.5642(3) -0.0159(2) 0.21994(16) 0.0367(7) Uani d 1
H H28A 0.6419 0.0098 0.2114 0.044 Uiso calc 1
H H28B 0.5675 -0.0865 0.2378 0.044 Uiso calc 1
C C28A 0.3113(3) 0.5301(2) 0.33682(16) 0.0329(7) Uani d 1
H H28C 0.3945 0.5375 0.3204 0.040 Uiso calc 1
H H28D 0.2941 0.5181 0.3902 0.040 Uiso calc 1
C C31B 0.2667(3) 0.0329(2) 0.26030(16) 0.0343(7) Uani d 1
C C31A 0.0542(3) 0.4546(2) 0.30558(17) 0.0353(7) Uani d 1
C C32B 0.2235(3) 0.1228(2) 0.25610(19) 0.0447(8) Uani d 1
H H32B 0.2546 0.1598 0.2778 0.054 Uiso calc 1
C C32A 0.0418(3) 0.4413(2) 0.24147(19) 0.0463(8) Uani d 1
H H32A 0.0889 0.3991 0.2239 0.056 Uiso calc 1
C C33B 0.1324(3) 0.1571(3) 0.2188(2) 0.0576(10) Uani d 1
H H33B 0.1031 0.2181 0.2147 0.069 Uiso calc 1
C C33A -0.0430(3) 0.4924(3) 0.2033(2) 0.0586(10) Uani d 1
H H33A -0.0522 0.4848 0.1594 0.070 Uiso calc 1
C C34B 0.0855(3) 0.1012(3) 0.1878(2) 0.0591(10) Uani d 1
H H34B 0.0253 0.1256 0.1625 0.071 Uiso calc 1
C C34A -0.1127(3) 0.5535(3) 0.2300(2) 0.0685(12) Uani d 1
H H34A -0.1675 0.5885 0.2031 0.082 Uiso calc 1
C C35B 0.1254(3) 0.0101(3) 0.1932(2) 0.0501(9) Uani d 1
H H35B 0.0927 -0.0279 0.1728 0.060 Uiso calc 1
C C35A -0.1038(3) 0.5645(3) 0.2956(2) 0.0620(11) Uani d 1
H H35A -0.1526 0.6052 0.3139 0.074 Uiso calc 1
C C36B 0.2163(3) -0.0223(2) 0.23029(17) 0.0370(7) Uani d 1
C C36A -0.0204(3) 0.5134(2) 0.33343(18) 0.0396(7) Uani d 1
C C37B 0.3501(3) -0.1224(2) 0.28654(16) 0.0342(7) Uani d 1
C C37A 0.0894(3) 0.4501(2) 0.42181(17) 0.0330(7) Uani d 1
C C51B 0.4430(3) 0.3075(2) -0.05451(17) 0.0391(7) Uani d 1
C C51A 0.2227(3) 0.8532(2) 0.04837(18) 0.0434(8) Uani d 1
C C52B 0.4088(3) 0.4027(3) -0.0863(2) 0.0526(9) Uani d 1
H H52B 0.3966 0.4420 -0.0578 0.063 Uiso calc 1
C C52A 0.1596(4) 0.8708(3) -0.0074(2) 0.0645(11) Uani d 1
H H52A 0.1286 0.8181 -0.0135 0.077 Uiso calc 1
C C53B 0.3926(3) 0.4398(3) -0.1591(2) 0.0526(9) Uani d 1
H H53B 0.3707 0.5041 -0.1797 0.063 Uiso calc 1
C C53A 0.1407(4) 0.9640(3) -0.0545(2) 0.0702(12) Uani d 1
H H53A 0.0978 0.9734 -0.0916 0.084 Uiso calc 1
C C54B 0.4085(3) 0.3825(2) -0.20156(17) 0.0407(8) Uani d 1
C C54A 0.1851(3) 1.0421(3) -0.0465(2) 0.0586(10) Uani d 1
C C55B 0.4435(3) 0.2881(2) -0.17192(19) 0.0473(8) Uani d 1
H H55B 0.4561 0.2493 -0.2009 0.057 Uiso calc 1
C C55A 0.2505(4) 1.0263(3) 0.0077(2) 0.0597(10) Uani d 1
H H55A 0.2830 1.0791 0.0127 0.072 Uiso calc 1
C C56B 0.4595(3) 0.2517(2) -0.09857(18) 0.0468(8) Uani d 1
H H56B 0.4821 0.1876 -0.0783 0.056 Uiso calc 1
C C56A 0.2681(3) 0.9333(3) 0.05454(19) 0.0511(9) Uani d 1
H H56A 0.3117 0.9243 0.0912 0.061 Uiso calc 1
N N1B 0.3275(2) -0.04168(17) 0.38060(13) 0.0329(6) Uani d 1
N N1A 0.1396(2) 0.30634(17) 0.38312(13) 0.0336(6) Uani d 1
N N2B 0.4825(2) 0.16914(18) 0.04989(14) 0.0394(6) Uani d 1
N N2A 0.2435(2) 0.73521(18) 0.17025(14) 0.0389(6) Uani d 1
N N3B 0.2667(2) -0.11384(19) 0.24572(15) 0.0378(6) Uani d 1
N N3A 0.0019(2) 0.5097(2) 0.40164(16) 0.0423(7) Uani d 1
O O1B 0.4912(2) 0.17151(15) 0.28999(12) 0.0506(6) Uani d 1
O O1A 0.3175(2) 0.40314(17) 0.21365(12) 0.0573(7) Uani d 1
O O2B 0.40684(19) -0.19446(15) 0.30953(13) 0.0441(5) Uani d 1
O O2A 0.12263(18) 0.42887(15) 0.48137(12) 0.0412(5) Uani d 1
O O3B 0.3894(2) 0.42566(17) -0.27308(12) 0.0518(6) Uani d 1
O O3A 0.1723(3) 1.13645(19) -0.09003(17) 0.0847(10) Uani d 1
S S1B 0.23841(8) -0.11082(7) 0.52141(5) 0.0504(2) Uani d 1
S S1A 0.09202(9) 0.12520(6) 0.46069(6) 0.0564(3) Uani d 1
Cl Cl1B 0.99560(8) -0.20181(9) 0.35523(7) 0.0754(3) Uani d 1
Cl Cl1A 0.75107(9) 0.38243(8) 0.48536(6) 0.0711(3) Uani d 1
C C57B 0.3971(3) 0.3675(3) -0.3168(2) 0.0545(9) Uani d 1
H H57A 0.3819 0.4063 -0.3656 0.082 Uiso calc 1
H H57C 0.4732 0.3421 -0.3221 0.082 Uiso calc 1
H H57B 0.3413 0.3146 -0.2927 0.082 Uiso calc 1
C C57A 0.1111(5) 1.1555(4) -0.1488(3) 0.112(2) Uani d 1
H H57D 0.1086 1.2246 -0.1749 0.168 Uiso calc 1
H H57E 0.1492 1.1259 -0.1833 0.168 Uiso calc 1
H H57F 0.0338 1.1288 -0.1283 0.168 Uiso calc 1
H H3B 0.251(3) -0.161(3) 0.229(2) 0.063(12) Uiso d 1
H H3A -0.037(4) 0.532(3) 0.432(2) 0.074(14) Uiso d 1

loop_
_atom_site_aniso_label
_atom_site_aniso_U_11
_atom_site_aniso_U_22
_atom_site_aniso_U_33
_atom_site_aniso_U_12
_atom_site_aniso_U_13
_atom_site_aniso_U_23
C1B 0.0321(16) 0.0331(15) 0.0321(16) -0.0013(13) -0.0072(13) -0.0117(13)
C1A 0.0332(16) 0.0284(15) 0.0301(15) 0.0057(12) -0.0062(13) -0.0105(12)
C2B 0.0333(16) 0.0323(15) 0.0322(16) 0.0036(13) -0.0071(13) -0.0136(13)
C2A 0.0255(15) 0.0279(14) 0.0319(15) 0.0032(12) -0.0055(12) -0.0115(12)
C3B 0.0300(16) 0.0305(15) 0.0361(16) 0.0050(12) -0.0112(13) -0.0138(13)
C3A 0.0325(16) 0.0281(15) 0.0367(16) 0.0046(12) -0.0059(13) -0.0141(13)
C4B 0.0326(16) 0.0326(16) 0.0364(17) 0.0001(13) -0.0100(13) -0.0100(13)
C4A 0.0331(16) 0.0301(15) 0.0340(16) 0.0033(13) -0.0053(13) -0.0119(13)
C5B 0.0398(19) 0.052(2) 0.0340(17) -0.0041(15) -0.0109(15) -0.0099(15)
C5A 0.048(2) 0.0299(16) 0.0466(19) 0.0050(14) -0.0085(16) -0.0112(14)
C6B 0.0390(19) 0.0427(18) 0.0428(19) -0.0013(15) -0.0031(15) -0.0140(15)
C6A 0.0373(19) 0.0365(17) 0.060(2) -0.0059(14) -0.0059(16) -0.0130(16)
C11B 0.0303(16) 0.0394(17) 0.0325(16) -0.0012(13) -0.0086(13) -0.0100(13)
C11A 0.0284(16) 0.0301(15) 0.0329(16) 0.0039(12) -0.0060(13) -0.0086(13)
C12B 0.0315(17) 0.0454(19) 0.057(2) -0.0010(14) -0.0123(15) -0.0185(16)
C12A 0.0315(17) 0.052(2) 0.0418(19) 0.0042(15) -0.0043(14) -0.0177(16)
C13B 0.041(2) 0.0433(19) 0.057(2) 0.0096(16) -0.0143(17) -0.0164(17)
C13A 0.048(2) 0.0467(19) 0.0387(18) -0.0006(16) -0.0112(16) -0.0143(15)
C14B 0.0302(18) 0.062(2) 0.0420(19) 0.0042(16) -0.0066(15) -0.0117(17)
C14A 0.0399(19) 0.0363(17) 0.050(2) -0.0017(14) -0.0193(16) -0.0099(15)
C15B 0.0294(18) 0.063(2) 0.059(2) -0.0086(16) -0.0085(16) -0.0143(19)
C15A 0.0334(18) 0.0461(19) 0.057(2) 0.0070(15) -0.0095(16) -0.0177(17)
C16B 0.0388(19) 0.0455(19) 0.047(2) -0.0065(15) -0.0089(16) -0.0112(16)
C16A 0.0363(18) 0.0392(17) 0.0418(18) 0.0067(14) -0.0083(15) -0.0165(14)
C21B 0.0370(17) 0.0340(16) 0.0394(18) 0.0028(13) -0.0059(14) -0.0176(14)
C21A 0.0331(17) 0.0358(16) 0.0345(17) 0.0053(13) -0.0041(13) -0.0147(14)
C22B 0.0373(17) 0.0338(16) 0.0323(16) 0.0001(13) -0.0014(13) -0.0116(13)
C22A 0.0332(17) 0.0362(16) 0.0327(16) 0.0032(13) -0.0060(13) -0.0113(13)
C23B 0.062(2) 0.0357(17) 0.0421(19) 0.0043(16) -0.0073(17) -0.0164(15)
C23A 0.053(2) 0.0440(19) 0.0404(19) 0.0042(16) -0.0071(16) -0.0170(16)
C24B 0.068(2) 0.0322(17) 0.041(2) 0.0078(16) -0.0086(17) -0.0084(15)
C24A 0.056(2) 0.053(2) 0.0357(18) 0.0036(17) -0.0158(17) -0.0101(16)
C25B 0.0413(19) 0.0405(18) 0.0342(17) 0.0030(15) -0.0029(14) -0.0092(14)
C25A 0.0369(18) 0.0405(18) 0.0396(19) 0.0002(14) -0.0086(15) -0.0072(15)
C26B 0.0331(16) 0.0355(16) 0.0313(16) 0.0015(13) -0.0026(13) -0.0125(13)
C26A 0.0258(15) 0.0376(17) 0.0354(17) -0.0021(13) -0.0037(13) -0.0104(14)
C27B 0.0460(19) 0.0384(17) 0.0358(17) 0.0068(15) -0.0077(15) -0.0170(14)
C27A 0.0384(18) 0.0273(15) 0.0410(18) 0.0000(13) -0.0068(14) -0.0110(13)
C28B 0.0383(18) 0.0347(16) 0.0373(17) 0.0037(14) -0.0066(14) -0.0142(14)
C28A 0.0322(16) 0.0338(16) 0.0335(16) 0.0012(13) -0.0082(13) -0.0123(13)
C31B 0.0326(17) 0.0379(17) 0.0339(16) 0.0051(13) -0.0093(13) -0.0139(13)
C31A 0.0300(16) 0.0375(17) 0.0383(17) 0.0006(13) -0.0101(14) -0.0119(14)
C32B 0.043(2) 0.0434(19) 0.052(2) 0.0129(15) -0.0165(16) -0.0202(16)
C32A 0.046(2) 0.048(2) 0.050(2) 0.0043(16) -0.0157(17) -0.0213(16)
C33B 0.058(2) 0.051(2) 0.065(2) 0.0263(19) -0.023(2) -0.0205(19)
C33A 0.053(2) 0.073(3) 0.054(2) -0.001(2) -0.0235(19) -0.022(2)
C34B 0.048(2) 0.067(3) 0.065(3) 0.0194(19) -0.0293(19) -0.021(2)
C34A 0.049(2) 0.089(3) 0.068(3) 0.024(2) -0.031(2) -0.023(2)
C35B 0.044(2) 0.058(2) 0.055(2) 0.0074(17) -0.0232(17) -0.0214(18)
C35A 0.044(2) 0.079(3) 0.067(3) 0.029(2) -0.0198(19) -0.030(2)
C36B 0.0349(17) 0.0376(17) 0.0379(17) 0.0036(14) -0.0114(14) -0.0113(14)
C36A 0.0311(17) 0.0419(18) 0.0435(19) 0.0067(14) -0.0054(14) -0.0146(15)
C37B 0.0335(17) 0.0344(16) 0.0352(17) 0.0041(13) -0.0099(14) -0.0120(13)
C37A 0.0306(16) 0.0316(15) 0.0371(17) 0.0005(13) -0.0039(14) -0.0142(13)
C51B 0.0400(18) 0.0371(17) 0.0349(17) 0.0017(14) -0.0053(14) -0.0085(14)
C51A 0.045(2) 0.0366(17) 0.0416(19) -0.0016(15) -0.0101(16) -0.0054(15)
C52B 0.065(2) 0.046(2) 0.046(2) 0.0096(18) -0.0132(18) -0.0164(17)
C52A 0.076(3) 0.046(2) 0.071(3) -0.001(2) -0.040(2) -0.0081(19)
C53B 0.062(2) 0.0424(19) 0.048(2) 0.0092(17) -0.0147(18) -0.0086(17)
C53A 0.082(3) 0.056(2) 0.069(3) 0.004(2) -0.042(2) -0.005(2)
C54B 0.0330(17) 0.0470(19) 0.0338(17) 0.0016(14) -0.0051(14) -0.0060(15)
C54A 0.063(3) 0.047(2) 0.049(2) 0.0032(19) -0.0100(19) 0.0007(18)
C55B 0.052(2) 0.0453(19) 0.044(2) 0.0076(16) -0.0097(16) -0.0155(16)
C55A 0.078(3) 0.044(2) 0.053(2) -0.0039(19) -0.011(2) -0.0130(18)
C56B 0.055(2) 0.0403(18) 0.0395(19) 0.0086(16) -0.0094(16) -0.0087(15)
C56A 0.058(2) 0.052(2) 0.0384(19) -0.0020(18) -0.0086(17) -0.0116(16)
N1B 0.0287(13) 0.0336(13) 0.0365(14) 0.0015(11) -0.0087(11) -0.0121(11)
N1A 0.0303(14) 0.0285(13) 0.0409(14) 0.0016(10) -0.0077(11) -0.0112(11)
N2B 0.0431(16) 0.0391(15) 0.0322(14) 0.0039(12) -0.0059(12) -0.0098(12)
N2A 0.0345(15) 0.0352(14) 0.0419(16) -0.0001(11) -0.0102(12) -0.0066(12)
N3B 0.0388(15) 0.0352(14) 0.0447(16) 0.0011(12) -0.0164(13) -0.0166(12)
N3A 0.0369(16) 0.0492(17) 0.0423(17) 0.0120(13) -0.0048(13) -0.0215(14)
O1B 0.0823(18) 0.0331(12) 0.0411(13) 0.0022(12) -0.0141(12) -0.0178(10)
O1A 0.0852(19) 0.0486(14) 0.0425(14) 0.0285(13) -0.0128(13) -0.0248(12)
O2B 0.0461(14) 0.0334(12) 0.0592(15) 0.0087(10) -0.0226(11) -0.0192(11)
O2A 0.0410(13) 0.0474(13) 0.0384(13) 0.0095(10) -0.0080(10) -0.0201(10)
O3B 0.0545(15) 0.0529(14) 0.0413(13) 0.0095(12) -0.0129(11) -0.0086(11)
O3A 0.111(3) 0.0476(16) 0.081(2) 0.0039(16) -0.0381(19) 0.0030(15)
S1B 0.0416(5) 0.0637(6) 0.0402(5) -0.0072(4) -0.0027(4) -0.0140(4)
S1A 0.0539(6) 0.0348(5) 0.0721(7) -0.0071(4) -0.0061(5) -0.0121(4)
Cl1B 0.0347(5) 0.0922(8) 0.0890(8) 0.0150(5) -0.0113(5) -0.0234(6)
Cl1A 0.0504(6) 0.0867(7) 0.0837(7) -0.0068(5) -0.0301(5) -0.0301(6)
C57B 0.051(2) 0.070(2) 0.046(2) 0.0097(19) -0.0162(17) -0.0227(19)
C57A 0.151(6) 0.072(3) 0.091(4) 0.016(3) -0.061(4) 0.013(3)

loop_
_atom_type_symbol
_atom_type_description
_atom_type_scat_dispersion_real
_atom_type_scat_dispersion_imag
_atom_type_scat_source
C C 0.0033 0.0016 'International Tables Vol C Tables 4.2.6.8 and 6.1.1.4'
H H 0.0000 0.0000 'International Tables Vol C Tables 4.2.6.8 and 6.1.1.4'
N N 0.0061 0.0033 'International Tables Vol C Tables 4.2.6.8 and 6.1.1.4'
O O 0.0106 0.0060 'International Tables Vol C Tables 4.2.6.8 and 6.1.1.4'
S S 0.1246 0.1234 'International Tables Vol C Tables 4.2.6.8 and 6.1.1.4'
Cl Cl 0.1484 0.1585 'International Tables Vol C Tables 4.2.6.8 and 6.1.1.4'

loop_
_geom_angle_atom_site_label_1
_geom_angle_atom_site_label_2
_geom_angle_atom_site_label_3
_geom_angle
C11B C1B C4B 116.3(2)
C11B C1B C2B 115.1(2)
C4B C1B C2B 105.5(2)
C11B C1B H1B 106.4
C4B C1B H1B 106.4
C2B C1B H1B 106.4
C11A C1A C4A 114.8(2)
C11A C1A C2A 116.2(2)
C4A C1A C2A 104.9(2)
C11A C1A H1A 106.8
C4A C1A H1A 106.8
C2A C1A H1A 106.8
C28B C2B C21B 106.4(2)
C28B C2B C1B 115.1(2)
C21B C2B C1B 109.1(2)
C28B C2B C3B 113.6(2)
C21B C2B C3B 109.0(2)
C1B C2B C3B 103.5(2)
C28A C2A C21A 107.1(2)
C28A C2A C1A 114.8(2)
C21A C2A C1A 109.8(2)
C28A C2A C3A 114.6(2)
C21A C2A C3A 107.3(2)
C1A C2A C3A 103.0(2)
N1B C3B C31B 110.7(2)
N1B C3B C37B 112.4(2)
C31B C3B C37B 101.7(2)
N1B C3B C2B 100.6(2)
C31B C3B C2B 121.1(2)
C37B C3B C2B 110.8(2)
N1A C3A C31A 112.7(2)
N1A C3A C37A 113.2(2)
C31A C3A C37A 101.4(2)
N1A C3A C2A 101.2(2)
C31A C3A C2A 117.9(2)
C37A C3A C2A 110.9(2)
N1B C4B C5B 104.0(2)
N1B C4B C1B 101.4(2)
C5B C4B C1B 119.6(3)
N1B C4B H4B 110.3
C5B C4B H4B 110.3
C1B C4B H4B 110.3
N1A C4A C5A 105.0(2)
N1A C4A C1A 101.1(2)
C5A C4A C1A 119.9(3)
N1A C4A H4A 110.0
C5A C4A H4A 110.0
C1A C4A H4A 110.0
C4B C5B S1B 104.5(2)
C4B C5B H5A 110.9
S1B C5B H5A 110.9
C4B C5B H5B 110.9
S1B C5B H5B 110.9
H5A C5B H5B 108.9
C4A C5A S1A 104.8(2)
C4A C5A H5A1 110.8
S1A C5A H5A1 110.8
C4A C5A H5A2 110.8
S1A C5A H5A2 110.8
H5A1 C5A H5A2 108.9
N1B C6B S1B 103.7(2)
N1B C6B H6A 111.0
S1B C6B H6A 111.0
N1B C6B H6B 111.0
S1B C6B H6B 111.0
H6A C6B H6B 109.0
N1A C6A S1A 103.5(2)
N1A C6A H6A1 111.1
S1A C6A H6A1 111.1
N1A C6A H6A2 111.1
S1A C6A H6A2 111.1
H6A1 C6A H6A2 109.0
C16B C11B C12B 117.4(3)
C16B C11B C1B 119.7(3)
C12B C11B C1B 122.9(3)
C12A C11A C16A 117.5(3)
C12A C11A C1A 122.9(3)
C16A C11A C1A 119.6(3)
C11B C12B C13B 121.3(3)
C11B C12B H12B 119.4
C13B C12B H12B 119.4
C11A C12A C13A 121.3(3)
C11A C12A H12A 119.4
C13A C12A H12A 119.4
C14B C13B C12B 119.7(3)
C14B C13B H13B 120.1
C12B C13B H13B 120.1
C14A C13A C12A 119.3(3)
C14A C13A H13A 120.3
C12A C13A H13A 120.3
C13B C14B C15B 120.8(3)
C13B C14B Cl1B 118.9(3)
C15B C14B Cl1B 120.3(3)
C13A C14A C15A 121.3(3)
C13A C14A Cl1A 118.8(3)
C15A C14A Cl1A 119.9(3)
C14B C15B C16B 119.4(3)
C14B C15B H15B 120.3
C16B C15B H15B 120.3
C14A C15A C16A 119.2(3)
C14A C15A H15A 120.4
C16A C15A H15A 120.4
C11B C16B C15B 121.4(3)
C11B C16B H16B 119.3
C15B C16B H16B 119.3
C15A C16A C11A 121.4(3)
C15A C16A H16A 119.3
C11A C16A H16A 119.3
O1B C21B C22B 120.4(3)
O1B C21B C2B 122.3(3)
C22B C21B C2B 117.4(2)
O1A C21A C22A 119.3(3)
O1A C21A C2A 122.0(3)
C22A C21A C2A 118.7(2)
C23B C22B C26B 117.6(3)
C23B C22B C21B 119.9(3)
C26B C22B C21B 122.3(3)
C23A C22A C26A 118.1(3)
C23A C22A C21A 119.4(3)
C26A C22A C21A 122.5(3)
C24B C23B C22B 119.5(3)
C24B C23B H23B 120.3
C22B C23B H23B 120.3
C24A C23A C22A 119.8(3)
C24A C23A H23A 120.1
C22A C23A H23A 120.1
C23B C24B C25B 120.0(3)
C23B C24B H24B 120.0
C25B C24B H24B 120.0
C23A C24A C25A 119.0(3)
C23A C24A H24A 120.5
C25A C24A H24A 120.5
N2B C25B C24B 120.8(3)
N2B C25B C51B 116.3(3)
C24B C25B C51B 122.8(3)
N2A C25A C24A 122.6(3)
N2A C25A C51A 117.7(3)
C24A C25A C51A 119.7(3)
N2B C26B C22B 122.9(3)
N2B C26B C27B 116.7(3)
C22B C26B C27B 120.4(3)
N2A C26A C22A 122.7(3)
N2A C26A C27A 117.1(3)
C22A C26A C27A 120.2(3)
C26B C27B C28B 112.6(2)
C26B C27B H27A 109.1
C28B C27B H27A 109.1
C26B C27B H27B 109.1
C28B C27B H27B 109.1
H27A C27B H27B 107.8
C26A C27A C28A 113.2(2)
C26A C27A H27C 108.9
C28A C27A H27C 108.9
C26A C27A H27D 108.9
C28A C27A H27D 108.9
H27C C27A H27D 107.7
C27B C28B C2B 113.2(2)
C27B C28B H28A 108.9
C2B C28B H28A 108.9
C27B C28B H28B 108.9
C2B C28B H28B 108.9
H28A C28B H28B 107.7
C2A C28A C27A 115.4(2)
C2A C28A H28C 108.4
C27A C28A H28C 108.4
C2A C28A H28D 108.4
C27A C28A H28D 108.4
H28C C28A H28D 107.5
C36B C31B C32B 119.6(3)
C36B C31B C3B 108.8(3)
C32B C31B C3B 131.1(3)
C32A C31A C36A 120.2(3)
C32A C31A C3A 131.1(3)
C36A C31A C3A 108.6(3)
C31B C32B C33B 118.8(3)
C31B C32B H32B 120.6
C33B C32B H32B 120.6
C31A C32A C33A 118.6(3)
C31A C32A H32A 120.7
C33A C32A H32A 120.7
C34B C33B C32B 120.3(3)
C34B C33B H33B 119.9
C32B C33B H33B 119.9
C34A C33A C32A 120.3(4)
C34A C33A H33A 119.9
C32A C33A H33A 119.9
C35B C34B C33B 121.8(3)
C35B C34B H34B 119.1
C33B C34B H34B 119.1
C33A C34A C35A 121.5(3)
C33A C34A H34A 119.2
C35A C34A H34A 119.2
C34B C35B C36B 116.9(3)
C34B C35B H35B 121.6
C36B C35B H35B 121.6
C34A C35A C36A 118.0(3)
C34A C35A H35A 121.0
C36A C35A H35A 121.0
C31B C36B C35B 122.6(3)
C31B C36B N3B 110.6(3)
C35B C36B N3B 126.7(3)
C35A C36A C31A 121.3(3)
C35A C36A N3A 128.4(3)
C31A C36A N3A 110.3(3)
O2B C37B N3B 125.4(3)
O2B C37B C3B 126.4(3)
N3B C37B C3B 108.2(2)
O2A C37A N3A 125.3(3)
O2A C37A C3A 126.8(3)
N3A C37A C3A 107.9(3)
C56B C51B C52B 117.6(3)
C56B C51B C25B 119.8(3)
C52B C51B C25B 122.6(3)
C56A C51A C52A 116.8(3)
C56A C51A C25A 122.2(3)
C52A C51A C25A 121.0(3)
C53B C52B C51B 121.1(3)
C53B C52B H52B 119.4
C51B C52B H52B 119.4
C51A C52A C53A 122.3(4)
C51A C52A H52A 118.9
C53A C52A H52A 118.9
C52B C53B C54B 120.1(3)
C52B C53B H53B 119.9
C54B C53B H53B 119.9
C54A C53A C52A 119.8(4)
C54A C53A H53A 120.1
C52A C53A H53A 120.1
O3B C54B C53B 115.8(3)
O3B C54B C55B 124.0(3)
C53B C54B C55B 120.2(3)
O3A C54A C53A 124.5(4)
O3A C54A C55A 116.6(4)
C53A C54A C55A 118.9(3)
C54B C55B C56B 119.0(3)
C54B C55B H55B 120.5
C56B C55B H55B 120.5
C56A C55A C54A 120.8(4)
C56A C55A H55A 119.6
C54A C55A H55A 119.6
C51B C56B C55B 121.9(3)
C51B C56B H56B 119.1
C55B C56B H56B 119.1
C55A C56A C51A 121.4(3)
C55A C56A H56A 119.3
C51A C56A H56A 119.3
C6B N1B C3B 120.8(2)
C6B N1B C4B 108.9(2)
C3B N1B C4B 108.6(2)
C6A N1A C4A 110.1(2)
C6A N1A C3A 120.4(2)
C4A N1A C3A 107.3(2)
C26B N2B C25B 119.1(3)
C25A N2A C26A 117.8(3)
C37B N3B C36B 110.7(3)
C37B N3B H3B 123(2)
C36B N3B H3B 127(2)
C37A N3A C36A 111.4(3)
C37A N3A H3A 119(3)
C36A N3A H3A 129(3)
C54B O3B C57B 117.7(3)
C54A O3A C57A 118.2(4)
C6B S1B C5B 93.18(14)
C6A S1A C5A 93.69(14)
O3B C57B H57A 109.5
O3B C57B H57C 109.5
H57A C57B H57C 109.5
O3B C57B H57B 109.5
H57A C57B H57B 109.5
H57C C57B H57B 109.5
O3A C57A H57D 109.5
O3A C57A H57E 109.5
H57D C57A H57E 109.5
O3A C57A H57F 109.5
H57D C57A H57F 109.5
H57E C57A H57F 109.5

loop_
_geom_bond_atom_site_label_1
_geom_bond_atom_site_label_2
_geom_bond_distance
C1B C11B 1.509(4)
C1B C4B 1.526(4)
C1B C2B 1.580(4)
C1B H1B 0.9800
C1A C11A 1.512(4)
C1A C4A 1.521(4)
C1A C2A 1.582(4)
C1A H1A 0.9800
C2B C28B 1.529(4)
C2B C21B 1.535(4)
C2B C3B 1.601(4)
C2A C28A 1.523(4)
C2A C21A 1.533(4)
C2A C3A 1.601(4)
C3B N1B 1.455(4)
C3B C31B 1.503(4)
C3B C37B 1.550(4)
C3A N1A 1.455(3)
C3A C31A 1.501(4)
C3A C37A 1.551(4)
C4B N1B 1.457(4)
C4B C5B 1.509(4)
C4B H4B 0.9800
C4A N1A 1.454(4)
C4A C5A 1.513(4)
C4A H4A 0.9800
C5B S1B 1.819(3)
C5B H5A 0.9700
C5B H5B 0.9700
C5A S1A 1.822(3)
C5A H5A1 0.9700
C5A H5A2 0.9700
C6B N1B 1.435(4)
C6B S1B 1.814(3)
C6B H6A 0.9700
C6B H6B 0.9700
C6A N1A 1.437(4)
C6A S1A 1.815(3)
C6A H6A1 0.9700
C6A H6A2 0.9700
C11B C16B 1.383(4)
C11B C12B 1.384(4)
C11A C12A 1.382(4)
C11A C16A 1.387(4)
C12B C13B 1.387(4)
C12B H12B 0.9300
C12A C13A 1.385(4)
C12A H12A 0.9300
C13B C14B 1.357(5)
C13B H13B 0.9300
C13A C14A 1.358(5)
C13A H13A 0.9300
C14B C15B 1.363(5)
C14B Cl1B 1.735(3)
C14A C15A 1.363(5)
C14A Cl1A 1.740(3)
C15B C16B 1.389(5)
C15B H15B 0.9300
C15A C16A 1.381(4)
C15A H15A 0.9300
C16B H16B 0.9300
C16A H16A 0.9300
C21B O1B 1.207(3)
C21B C22B 1.476(4)
C21A O1A 1.203(3)
C21A C22A 1.492(4)
C22B C23B 1.389(4)
C22B C26B 1.392(4)
C22A C23A 1.384(4)
C22A C26A 1.387(4)
C23B C24B 1.363(4)
C23B H23B 0.9300
C23A C24A 1.363(4)
C23A H23A 0.9300
C24B C25B 1.384(4)
C24B H24B 0.9300
C24A C25A 1.382(5)
C24A H24A 0.9300
C25B N2B 1.349(4)
C25B C51B 1.475(4)
C25A N2A 1.343(4)
C25A C51A 1.490(4)
C26B N2B 1.327(4)
C26B C27B 1.491(4)
C26A N2A 1.344(4)
C26A C27A 1.489(4)
C27B C28B 1.520(4)
C27B H27A 0.9700
C27B H27B 0.9700
C27A C28A 1.527(4)
C27A H27C 0.9700
C27A H27D 0.9700
C28B H28A 0.9700
C28B H28B 0.9700
C28A H28C 0.9700
C28A H28D 0.9700
C31B C36B 1.377(4)
C31B C32B 1.379(4)
C31A C32A 1.371(4)
C31A C36A 1.381(4)
C32B C33B 1.391(4)
C32B H32B 0.9300
C32A C33A 1.392(5)
C32A H32A 0.9300
C33B C34B 1.378(5)
C33B H33B 0.9300
C33A C34A 1.368(5)
C33A H33A 0.9300
C34B C35B 1.377(5)
C34B H34B 0.9300
C34A C35A 1.371(5)
C34A H34A 0.9300
C35B C36B 1.383(4)
C35B H35B 0.9300
C35A C36A 1.376(4)
C35A H35A 0.9300
C36B N3B 1.401(4)
C36A N3A 1.389(4)
C37B O2B 1.218(3)
C37B N3B 1.360(4)
C37A O2A 1.226(3)
C37A N3A 1.348(4)
C51B C56B 1.377(4)
C51B C52B 1.387(4)
C51A C56A 1.374(5)
C51A C52A 1.380(5)
C52B C53B 1.370(5)
C52B H52B 0.9300
C52A C53A 1.381(5)
C52A H52A 0.9300
C53B C54B 1.370(5)
C53B H53B 0.9300
C53A C54A 1.360(6)
C53A H53A 0.9300
C54B O3B 1.364(4)
C54B C55B 1.376(4)
C54A O3A 1.357(4)
C54A C55A 1.377(5)
C55B C56B 1.380(4)
C55B H55B 0.9300
C55A C56A 1.373(5)
C55A H55A 0.9300
C56B H56B 0.9300
C56A H56A 0.9300
N3B H3B 0.90(4)
N3A H3A 0.84(4)
O3B C57B 1.405(4)
O3A C57A 1.411(5)
C57B H57A 0.9600
C57B H57C 0.9600
C57B H57B 0.9600
C57A H57D 0.9600
C57A H57E 0.9600
C57A H57F 0.9600

loop_
_geom_hbond_atom_site_label_D
_geom_hbond_atom_site_label_H
_geom_hbond_atom_site_label_A
_geom_hbond_site_symmetry_A
_geom_hbond_distance_DH
_geom_hbond_distance_HA
_geom_hbond_distance_DA
_geom_hbond_angle_DHA
N3A H3A O2A 2_566 0.83(4) 2.05(4) 2.874(4) 172(4)
N3B H3B N2A 1_545 0.91(4) 2.24(4) 3.136(4) 169(3)
C23B H23B O1A 1_555 0.93 2.36 3.066(4) 132
C27A H27D O2B 1_565 0.97 2.40 3.371(4) 177
C28A H28C O3B 2_665 0.97 2.55 3.517(4) 175
C57B H57C O2B 2_655 0.96 2.50 3.349(5) 147
C5A H5A1 Cg17 2_656 0.97 2.91 3.711(4) 140
C27B H27A Cg8 2_665 0.97 2.89 3.783(4) 154

loop_
_geom_torsion_atom_site_label_1
_geom_torsion_atom_site_label_2
_geom_torsion_atom_site_label_3
_geom_torsion_atom_site_label_4
_geom_torsion
C11B C1B C2B C28B 9.1(4)
C4B C1B C2B C28B -120.5(3)
C11B C1B C2B C21B -110.4(3)
C4B C1B C2B C21B 120.1(3)
C11B C1B C2B C3B 133.7(2)
C4B C1B C2B C3B 4.1(3)
C11A C1A C2A C28A -10.6(4)
C4A C1A C2A C28A 117.3(3)
C11A C1A C2A C21A 110.1(3)
C4A C1A C2A C21A -122.0(2)
C11A C1A C2A C3A -135.8(2)
C4A C1A C2A C3A -7.9(3)
C28B C2B C3B N1B 147.3(2)
C21B C2B C3B N1B -94.3(2)
C1B C2B C3B N1B 21.8(3)
C28B C2B C3B C31B -90.5(3)
C21B C2B C3B C31B 28.0(3)
C1B C2B C3B C31B 144.0(3)
C28B C2B C3B C37B 28.3(3)
C21B C2B C3B C37B 146.7(2)
C1B C2B C3B C37B -97.3(3)
C28A C2A C3A N1A -145.2(2)
C21A C2A C3A N1A 96.1(2)
C1A C2A C3A N1A -19.7(3)
C28A C2A C3A C31A 91.5(3)
C21A C2A C3A C31A -27.2(3)
C1A C2A C3A C31A -143.1(2)
C28A C2A C3A C37A -24.7(3)
C21A C2A C3A C37A -143.5(2)
C1A C2A C3A C37A 100.7(2)
C11B C1B C4B N1B -157.4(2)
C2B C1B C4B N1B -28.5(3)
C11B C1B C4B C5B 89.0(3)
C2B C1B C4B C5B -142.1(3)
C11A C1A C4A N1A 161.6(2)
C2A C1A C4A N1A 32.8(3)
C11A C1A C4A C5A -83.7(3)
C2A C1A C4A C5A 147.5(3)
N1B C4B C5B S1B 38.7(3)
C1B C4B C5B S1B 150.9(2)
N1A C4A C5A S1A -35.1(3)
C1A C4A C5A S1A -147.7(2)
C4B C1B C11B C16B -142.6(3)
C2B C1B C11B C16B 93.4(3)
C4B C1B C11B C12B 37.7(4)
C2B C1B C11B C12B -86.3(4)
C4A C1A C11A C12A -49.6(4)
C2A C1A C11A C12A 73.3(4)
C4A C1A C11A C16A 129.4(3)
C2A C1A C11A C16A -107.7(3)
C16B C11B C12B C13B -0.6(5)
C1B C11B C12B C13B 179.0(3)
C16A C11A C12A C13A 0.7(5)
C1A C11A C12A C13A 179.7(3)
C11B C12B C13B C14B -0.7(5)
C11A C12A C13A C14A -0.2(5)
C12B C13B C14B C15B 1.5(5)
C12B C13B C14B Cl1B -179.2(3)
C12A C13A C14A C15A 0.3(5)
C12A C13A C14A Cl1A 179.1(2)
C13B C14B C15B C16B -0.8(5)
Cl1B C14B C15B C16B 179.8(3)
C13A C14A C15A C16A -0.9(5)
Cl1A C14A C15A C16A -179.7(2)
C12B C11B C16B C15B 1.3(5)
C1B C11B C16B C15B -178.4(3)
C14B C15B C16B C11B -0.6(5)
C14A C15A C16A C11A 1.4(5)
C12A C11A C16A C15A -1.3(4)
C1A C11A C16A C15A 179.6(3)
C28B C2B C21B O1B -141.2(3)
C1B C2B C21B O1B -16.5(4)
C3B C2B C21B O1B 95.9(3)
C28B C2B C21B C22B 38.4(3)
C1B C2B C21B C22B 163.1(2)
C3B C2B C21B C22B -84.5(3)
C28A C2A C21A O1A 147.6(3)
C1A C2A C21A O1A 22.3(4)
C3A C2A C21A O1A -89.0(3)
C28A C2A C21A C22A -35.4(3)
C1A C2A C21A C22A -160.7(2)
C3A C2A C21A C22A 88.0(3)
O1B C21B C22B C23B -11.0(5)
C2B C21B C22B C23B 169.4(3)
O1B C21B C22B C26B 173.7(3)
C2B C21B C22B C26B -6.0(4)
O1A C21A C22A C23A 8.0(5)
C2A C21A C22A C23A -169.1(3)
O1A C21A C22A C26A -172.8(3)
C2A C21A C22A C26A 10.2(4)
C26B C22B C23B C24B 2.1(5)
C21B C22B C23B C24B -173.5(3)
C26A C22A C23A C24A -1.0(5)
C21A C22A C23A C24A 178.2(3)
C22B C23B C24B C25B 1.1(5)
C22A C23A C24A C25A 0.9(5)
C23B C24B C25B N2B -3.3(5)
C23B C24B C25B C51B 176.9(3)
C23A C24A C25A N2A -0.2(5)
C23A C24A C25A C51A 179.9(3)
C23B C22B C26B N2B -3.3(5)
C21B C22B C26B N2B 172.1(3)
C23B C22B C26B C27B 176.5(3)
C21B C22B C26B C27B -8.0(5)
C23A C22A C26A N2A 0.5(4)
C21A C22A C26A N2A -178.8(3)
C23A C22A C26A C27A 178.6(3)
C21A C22A C26A C27A -0.6(4)
N2B C26B C27B C28B 166.4(3)
C22B C26B C27B C28B -13.5(4)
N2A C26A C27A C28A -163.0(3)
C22A C26A C27A C28A 18.8(4)
C26B C27B C28B C2B 49.4(4)
C21B C2B C28B C27B -60.4(3)
C1B C2B C28B C27B 178.6(2)
C3B C2B C28B C27B 59.5(3)
C21A C2A C28A C27A 54.7(3)
C1A C2A C28A C27A 176.9(2)
C3A C2A C28A C27A -64.2(3)
C26A C27A C28A C2A -48.1(4)
N1B C3B C31B C36B -118.0(3)
C37B C3B C31B C36B 1.6(3)
C2B C3B C31B C36B 124.8(3)
N1B C3B C31B C32B 54.8(4)
C37B C3B C31B C32B 174.4(3)
C2B C3B C31B C32B -62.4(4)
N1A C3A C31A C32A -51.8(4)
C37A C3A C31A C32A -173.2(3)
C2A C3A C31A C32A 65.6(4)
N1A C3A C31A C36A 126.0(3)
C37A C3A C31A C36A 4.6(3)
C2A C3A C31A C36A -116.6(3)
C36B C31B C32B C33B -2.5(5)
C3B C31B C32B C33B -174.7(3)
C36A C31A C32A C33A 3.5(5)
C3A C31A C32A C33A -178.9(3)
C31B C32B C33B C34B 1.0(6)
C31A C32A C33A C34A -0.7(6)
C32B C33B C34B C35B 0.8(6)
C32A C33A C34A C35A -1.8(7)
C33B C34B C35B C36B -1.0(6)
C33A C34A C35A C36A 1.3(6)
C32B C31B C36B C35B 2.3(5)
C3B C31B C36B C35B 176.1(3)
C32B C31B C36B N3B -175.2(3)
C3B C31B C36B N3B -1.4(4)
C34B C35B C36B C31B -0.6(5)
C34B C35B C36B N3B 176.6(3)
C34A C35A C36A C31A 1.6(6)
C34A C35A C36A N3A -177.2(4)
C32A C31A C36A C35A -4.0(5)
C3A C31A C36A C35A 177.9(3)
C32A C31A C36A N3A 175.0(3)
C3A C31A C36A N3A -3.1(4)
N1B C3B C37B O2B -60.6(4)
C31B C3B C37B O2B -179.1(3)
C2B C3B C37B O2B 51.0(4)
N1B C3B C37B N3B 117.2(3)
C31B C3B C37B N3B -1.2(3)
C2B C3B C37B N3B -131.2(3)
N1A C3A C37A O2A 52.9(4)
C31A C3A C37A O2A 173.9(3)
C2A C3A C37A O2A -60.0(4)
N1A C3A C37A N3A -125.8(3)
C31A C3A C37A N3A -4.7(3)
C2A C3A C37A N3A 121.3(3)
N2B C25B C51B C56B -6.5(5)
C24B C25B C51B C56B 173.3(3)
N2B C25B C51B C52B 173.2(3)
C24B C25B C51B C52B -7.0(5)
N2A C25A C51A C56A 37.5(5)
C24A C25A C51A C56A -142.6(4)
N2A C25A C51A C52A -143.9(4)
C24A C25A C51A C52A 36.0(5)
C56B C51B C52B C53B -0.3(5)
C25B C51B C52B C53B 180.0(3)
C56A C51A C52A C53A -0.9(6)
C25A C51A C52A C53A -179.6(4)
C51B C52B C53B C54B 0.9(6)
C51A C52A C53A C54A -0.1(7)
C52B C53B C54B O3B 179.5(3)
C52B C53B C54B C55B -1.5(5)
C52A C53A C54A O3A 179.5(4)
C52A C53A C54A C55A 1.4(7)
O3B C54B C55B C56B -179.6(3)
C53B C54B C55B C56B 1.5(5)
O3A C54A C55A C56A 179.9(4)
C53A C54A C55A C56A -1.8(6)
C52B C51B C56B C55B 0.3(5)
C25B C51B C56B C55B -180.0(3)
C54B C55B C56B C51B -0.9(5)
C54A C55A C56A C51A 0.8(6)
C52A C51A C56A C55A 0.5(6)
C25A C51A C56A C55A 179.2(3)
S1B C6B N1B C3B 170.4(2)
S1B C6B N1B C4B 43.7(3)
C31B C3B N1B C6B 60.9(3)
C37B C3B N1B C6B -52.0(3)
C2B C3B N1B C6B -169.9(2)
C31B C3B N1B C4B -172.2(2)
C37B C3B N1B C4B 74.9(3)
C2B C3B N1B C4B -43.0(3)
C5B C4B N1B C6B -55.4(3)
C1B C4B N1B C6B 179.8(2)
C5B C4B N1B C3B 171.2(2)
C1B C4B N1B C3B 46.4(3)
S1A C6A N1A C4A -43.0(3)
S1A C6A N1A C3A -168.6(2)
C5A C4A N1A C6A 52.7(3)
C1A C4A N1A C6A 178.1(2)
C5A C4A N1A C3A -174.6(2)
C1A C4A N1A C3A -49.2(3)
C31A C3A N1A C6A -63.0(3)
C37A C3A N1A C6A 51.4(4)
C2A C3A N1A C6A 170.1(3)
C31A C3A N1A C4A 170.1(2)
C37A C3A N1A C4A -75.5(3)
C2A C3A N1A C4A 43.3(3)
C22B C26B N2B C25B 1.2(5)
C27B C26B N2B C25B -178.7(3)
C24B C25B N2B C26B 2.2(5)
C51B C25B N2B C26B -178.0(3)
C24A C25A N2A C26A -0.4(5)
C51A C25A N2A C26A 179.5(3)
C22A C26A N2A C25A 0.2(4)
C27A C26A N2A C25A -178.0(3)
O2B C37B N3B C36B 178.3(3)
C3B C37B N3B C36B 0.5(3)
C31B C36B N3B C37B 0.6(4)
C35B C36B N3B C37B -176.8(3)
O2A C37A N3A C36A -175.5(3)
C3A C37A N3A C36A 3.2(3)
C35A C36A N3A C37A 178.8(4)
C31A C36A N3A C37A -0.2(4)
C53B C54B O3B C57B -175.7(3)
C55B C54B O3B C57B 5.3(5)
C53A C54A O3A C57A -1.5(7)
C55A C54A O3A C57A 176.7(4)
N1B C6B S1B C5B -16.2(2)
C4B C5B S1B C6B -13.1(2)
N1A C6A S1A C5A 17.3(2)
C4A C5A S1A C6A 10.3(2)

_cod_database_fobs_code 2242808
